data_2018917
loop_
_publ_author_name
'Pa\<zout, Richard'
'Maixner, Jaroslav'
'Hrd\'a, Michaela'
'Lou\<zilov\'a, Tereza'
'Ka\<cer, Petr'

_publ_section_title
;
 A bromine analogue of picoplatin: a new substance from the group of
 platinum-based chemotherapeutics
;
_journal_coeditor_code LN3155
_journal_issue 4
_journal_name_full 'Acta Crystallographica Section C'
_journal_page_first 337
_journal_page_last 339
_journal_paper_doi 10.1107/S0108270113004708
_journal_volume 69
_journal_year 2013
_chemical_formula_iupac '[Pt Br2 (C6 H7 N) (N H3)]'
_chemical_formula_moiety 'C6 H10 Br2 N2 Pt1'
_chemical_formula_sum 'C6 H10 Br2 N2 Pt'
_chemical_formula_weight 465
_chemical_name_systematic <i>cis</i>-amminedibromido(2-methylpyridine-\k<i>N</i>)platinum(II)
_space_group_IT_number 14
_symmetry_cell_setting monoclinic
_symmetry_space_group_name_Hall '-P 2ybc'
_symmetry_space_group_name_H-M 'P 1 21/c 1'
_cell_angle_alpha 90
_cell_angle_beta 102.120(3)
_cell_angle_gamma 90
_cell_formula_units_Z 4
_cell_length_a 10.0371(3)
_cell_length_b 9.0733(3)
_cell_length_c 11.4901(4)
_cell_measurement_reflns_used 13149
_cell_measurement_temperature 190
_cell_measurement_theta_max 76.98
_cell_measurement_theta_min 4.5
_cell_volume 1023.07(6)
_computing_cell_refinement 'CrysAlis PRO (Agilent, 2011)'
_computing_data_collection 'CrysAlis PRO (Agilent, 2011)'
_computing_data_reduction 'CrysAlis PRO (Agilent, 2011)'
_computing_molecular_graphics 'ORTEP-3 (Farrugia, 2012) and Mercury (Macrae <i>et al.</i>, 2006)'
_computing_publication_material 'JANA2006 (Pet\<r\'i\<cek <i>et al.</i>, 2006)'
_computing_structure_refinement 'JANA2006 (Pet\<r\'i\<cek <i>et al.</i>, 2006)'
_computing_structure_solution 'SUPERFLIP (Palatinus & Chapuis, 2007)'
_diffrn_ambient_temperature 190
_diffrn_detector_area_resol_mean 8.1917
_diffrn_measured_fraction_theta_full 0.99
_diffrn_measured_fraction_theta_max 0.99
_diffrn_measurement_device 'four-cycle diffractometer'
_diffrn_measurement_device_type 'Oxford Diffraction Xcalibur diffractometer with an Onyx detector'
_diffrn_measurement_method '\w scans'
_diffrn_radiation_monochromator graphite
_diffrn_radiation_source 'Enhance (Cu) X-ray Source'
_diffrn_radiation_type 'Cu K\a'
_diffrn_radiation_wavelength 1.5418
_diffrn_reflns_av_R_equivalents 0.0899
_diffrn_reflns_av_sigmaI/netI 0.0241
_diffrn_reflns_limit_h_max 12
_diffrn_reflns_limit_h_min -12
_diffrn_reflns_limit_k_max 11
_diffrn_reflns_limit_k_min -11
_diffrn_reflns_limit_l_max 14
_diffrn_reflns_limit_l_min -14
_diffrn_reflns_number 25523
_diffrn_reflns_theta_full 77.25
_diffrn_reflns_theta_max 77.25
_diffrn_reflns_theta_min 4.51
_exptl_absorpt_coefficient_mu 34.364
_exptl_absorpt_correction_T_max 1
_exptl_absorpt_correction_T_min 0.212
_exptl_absorpt_correction_type multi-scan
_exptl_absorpt_process_details
;
[<i>CrysAlis PRO</i> (Agilent, 2011) using spherical harminics]
;
_exptl_crystal_colour yellow
_exptl_crystal_density_diffrn 3.0183
_exptl_crystal_description block
_exptl_crystal_F_000 832
_exptl_crystal_size_max 0.23
_exptl_crystal_size_mid 0.17
_exptl_crystal_size_min 0.10
_refine_diff_density_max 1.35
_refine_diff_density_min -2.43
_refine_ls_extinction_method none
_refine_ls_goodness_of_fit_ref 1.69
_refine_ls_hydrogen_treatment constr
_refine_ls_number_constraints 40
_refine_ls_number_parameters 100
_refine_ls_number_reflns 2148
_refine_ls_number_restraints 0
_refine_ls_R_factor_all 0.0366
_refine_ls_R_factor_gt 0.0303
_refine_ls_shift/su_max 0.0132
_refine_ls_shift/su_mean 0.0025
_refine_ls_structure_factor_coef F
_refine_ls_weighting_details w=1/(\s^2^(F)+0.0001F^2^)
_refine_ls_weighting_scheme sigma
_refine_ls_wR_factor_gt 0.0347
_refine_ls_wR_factor_ref 0.0357
_reflns_number_gt 1822
_reflns_number_total 2148
_reflns_threshold_expression I>3\s(I)
_cod_data_source_file ln3155.cif
_cod_data_source_block PicoPtBr2
_cod_original_sg_symbol_H-M 'P 21/c'
_cod_original_formula_sum 'C6 H10 Br2 N2 Pt1'
_cod_database_code 2018917
_cod_database_fobs_code 2018917

loop_
_symmetry_equiv_pos_site_id
_symmetry_equiv_pos_as_xyz
1 x,y,z
2 -x,y+1/2,-z+1/2
3 -x,-y,-z
4 x,-y+1/2,z+1/2

loop_
_atom_site_type_symbol
_atom_site_label
_atom_site_fract_x
_atom_site_fract_y
_atom_site_fract_z
_atom_site_U_iso_or_equiv
_atom_site_adp_type
_atom_site_calc_flag
_atom_site_occupancy
_atom_site_symmetry_multiplicity
Pt Pt1 0.37243(3) 0.67977(3) 0.19269(2) 0.01751(9) Uani d 1 4
Br Br1 0.25429(7) 0.54401(9) 0.32423(7) 0.0241(2) Uani d 1 4
Br Br2 0.58974(7) 0.67033(10) 0.33290(7) 0.0292(2) Uani d 1 4
N N1 0.1947(6) 0.6881(6) 0.0673(5) 0.0197(17) Uani d 1 4
N N2 0.4656(7) 0.8066(7) 0.0871(6) 0.031(2) Uani d 1 4
C C2 -0.0253(8) 0.7924(10) 0.0069(8) 0.037(3) Uani d 1 4
C C4 0.0498(7) 0.6082(9) -0.1112(7) 0.026(2) Uani d 1 4
C C6 0.2841(8) 0.5045(9) -0.0506(7) 0.033(3) Uani d 1 4
C C3 -0.0517(8) 0.7047(9) -0.0912(8) 0.037(3) Uani d 1 4
C C5 0.1741(7) 0.6022(8) -0.0307(6) 0.022(2) Uani d 1 4
C C1 0.0980(8) 0.7816(9) 0.0853(7) 0.033(3) Uani d 1 4
H H1c2 -0.09248 0.861425 0.02128 0.0444 Uiso R 1 4
H H1c4 0.033681 0.546279 -0.180466 0.0312 Uiso R 1 4
H H1c6 0.246621 0.428601 -0.106109 0.0395 Uiso R 1 4
H H3c6 0.349494 0.560623 -0.082071 0.0395 Uiso R 1 4
H H2c6 0.327947 0.460325 0.023537 0.0395 Uiso R 1 4
H H1c3 -0.138423 0.708938 -0.145711 0.0443 Uiso R 1 4
H H1c1 0.115307 0.842899 0.154975 0.0396 Uiso R 1 4
H H1n2 0.496737 0.750471 0.037425 0.0377 Uiso R 1 4
H H3n2 0.407211 0.868809 0.047642 0.0377 Uiso R 1 4
H H2n2 0.532822 0.854564 0.131117 0.0377 Uiso R 1 4

loop_
_atom_site_aniso_label
_atom_site_aniso_U_11
_atom_site_aniso_U_22
_atom_site_aniso_U_33
_atom_site_aniso_U_12
_atom_site_aniso_U_13
_atom_site_aniso_U_23
_atom_site_aniso_type_symbol
Pt1 0.01468(14) 0.02128(15) 0.01572(16) -0.00189(12) 0.00125(10) -0.00082(12) Pt
Br1 0.0180(3) 0.0318(4) 0.0222(4) -0.0043(3) 0.0033(3) 0.0025(3) Br
Br2 0.0171(3) 0.0461(5) 0.0218(4) -0.0092(3) -0.0018(3) 0.0026(4) Br
N1 0.023(3) 0.018(3) 0.018(3) 0.003(2) 0.003(2) 0.002(2) N
N2 0.031(3) 0.035(4) 0.028(4) -0.008(3) 0.005(3) 0.007(3) N
C2 0.020(4) 0.041(5) 0.049(5) 0.013(4) 0.006(4) 0.002(4) C
C4 0.017(3) 0.036(4) 0.024(4) -0.007(3) 0.003(3) 0.004(3) C
C6 0.032(4) 0.032(4) 0.034(5) 0.008(4) 0.005(4) -0.008(4) C
C3 0.020(4) 0.041(5) 0.046(5) -0.002(3) 0.000(4) 0.010(4) C
C5 0.023(3) 0.025(4) 0.018(3) -0.002(3) 0.004(3) -0.003(3) C
C1 0.032(4) 0.035(4) 0.031(4) 0.013(4) 0.005(3) -0.003(4) C

loop_
_atom_type_symbol
_atom_type_scat_dispersion_real
_atom_type_scat_dispersion_imag
_atom_type_scat_source
C 0.0181 0.0091 'International Tables Vol C tables 4.2.6.8 and 6.1.1.1'
H 0.0000 0.0000 'International Tables Vol C tables 4.2.6.8 and 6.1.1.1'
Br -0.6763 1.2805 'International Tables Vol C tables 4.2.6.8 and 6.1.1.1'
N 0.0311 0.0180 'International Tables Vol C tables 4.2.6.8 and 6.1.1.1'
Pt -4.5932 6.9264 'International Tables Vol C tables 4.2.6.8 and 6.1.1.1'

loop_
_geom_angle_atom_site_label_1
_geom_angle_atom_site_label_2
_geom_angle_atom_site_label_3
_geom_angle_site_symmetry_1
_geom_angle_site_symmetry_3
_geom_angle
Br1 Pt1 Br2 . . 93.26(3)
Br1 Pt1 N1 . . 89.42(18)
Br1 Pt1 N2 . . 175.9(2)
Br2 Pt1 N1 . . 176.94(18)
Br2 Pt1 N2 . . 87.37(18)
N1 Pt1 N2 . . 90.1(2)
Pt1 Br1 N1 . . 40.20(11)
Pt1 Br1 N2 . 2_645 91.48(12)
Pt1 Br1 N2 . 4_565 93.01(12)
N1 Br1 N2 . 2_645 120.35(16)
N1 Br1 N2 . 4_565 126.39(15)
N2 Br1 N2 2_645 4_565 72.01(15)
Pt1 Br2 N2 . . 41.10(13)
Pt1 Br2 N2 . 2_645 92.15(11)
Pt1 Br2 N2 . 4_565 97.31(11)
N2 Br2 N2 . 2_645 124.08(16)
N2 Br2 N2 . 4_565 127.37(18)
N2 Br2 N2 2_645 4_565 74.14(16)
Pt1 N1 Br1 . . 50.38(12)
Pt1 N1 C5 . . 121.7(5)
Pt1 N1 C1 . . 117.9(5)
Br1 N1 C5 . . 120.3(4)
Br1 N1 C1 . . 96.8(5)
C5 N1 C1 . . 120.4(6)
Pt1 N2 Br1 . 2_655 127.8(3)
Pt1 N2 Br1 . 4_564 116.9(3)
Pt1 N2 Br2 . . 51.53(14)
Pt1 N2 Br2 . 2_655 104.9(3)
Pt1 N2 Br2 . 4_564 147.2(3)
Pt1 N2 H1n2 . . 109.47
Pt1 N2 H3n2 . . 109.47
Pt1 N2 H2n2 . . 109.47
Br1 N2 Br1 2_655 4_564 107.99(18)
Br1 N2 Br2 2_655 . 80.58(14)
Br1 N2 Br2 2_655 2_655 60.53(11)
Br1 N2 Br2 2_655 4_564 78.31(16)
Br1 N2 H1n2 2_655 . 99.98
Br1 N2 H3n2 2_655 . 99.42
Br1 N2 H2n2 2_655 . 18.3
Br1 N2 Br2 4_564 . 167.6(3)
Br1 N2 Br2 4_564 2_655 76.44(13)
Br1 N2 Br2 4_564 4_564 60.79(11)
Br1 N2 H1n2 4_564 . 84.17
Br1 N2 H3n2 4_564 . 25.53
Br1 N2 H2n2 4_564 . 123.47
Br2 N2 Br2 . 2_655 101.10(18)
Br2 N2 Br2 . 4_564 131.0(2)
Br2 N2 H1n2 . . 103.53
Br2 N2 H3n2 . . 146.4
Br2 N2 H2n2 . . 63.59
Br2 N2 Br2 2_655 4_564 105.86(18)
Br2 N2 H1n2 2_655 . 145.3
Br2 N2 H3n2 2_655 . 52.99
Br2 N2 H2n2 2_655 . 61.44
Br2 N2 H1n2 4_564 . 39.57
Br2 N2 H3n2 4_564 . 80.88
Br2 N2 H2n2 4_564 . 95.12
H1n2 N2 H3n2 . . 109.47
H1n2 N2 H2n2 . . 109.47
H3n2 N2 H2n2 . . 109.47
C3 C2 C1 . . 119.7(8)
C3 C2 H1c2 . . 120.17
C1 C2 H1c2 . . 120.17
C3 C4 C5 . . 119.9(7)
C3 C4 H1c4 . . 120.04
C5 C4 H1c4 . . 120.03
C5 C6 H1c6 . . 109.47
C5 C6 H3c6 . . 109.47
C5 C6 H2c6 . . 109.47
H1c6 C6 H3c6 . . 109.47
H1c6 C6 H2c6 . . 109.47
H3c6 C6 H2c6 . . 109.47
C2 C3 C4 . . 118.7(7)
C2 C3 H1c3 . . 120.66
C4 C3 H1c3 . . 120.66
N1 C5 C4 . . 119.5(7)
N1 C5 C6 . . 119.3(6)
C4 C5 C6 . . 121.3(7)
N1 C1 C2 . . 121.8(8)
N1 C1 H1c1 . . 119.1
C2 C1 H1c1 . . 119.1

loop_
_geom_bond_atom_site_label_1
_geom_bond_atom_site_label_2
_geom_bond_site_symmetry_2
_geom_bond_distance
Pt1 Br1 . 2.4414(9)
Pt1 Br2 . 2.4258(7)
Pt1 N1 . 2.045(5)
Pt1 N2 . 2.037(7)
Br1 N1 . 3.169(6)
Br1 N2 2_645 3.518(7)
Br1 N2 4_565 3.574(6)
Br2 N2 . 3.095(6)
Br2 N2 2_645 3.502(7)
Br2 N2 4_565 3.414(7)
N1 C5 . 1.349(9)
N1 C1 . 1.338(11)
N2 H1n2 . 0.87
N2 H3n2 . 0.87
N2 H2n2 . 0.87
C2 C3 . 1.360(13)
C2 C1 . 1.373(11)
C2 H1c2 . 0.96
C4 C3 . 1.399(12)
C4 C5 . 1.389(9)
C4 H1c4 . 0.96
C6 C5 . 1.471(12)
C6 H1c6 . 0.96
C6 H3c6 . 0.96
C6 H2c6 . 0.96
C3 H1c3 . 0.96
C1 H1c1 . 0.96

loop_
_geom_hbond_atom_site_label_D
_geom_hbond_atom_site_label_H
_geom_hbond_atom_site_label_A
_geom_hbond_site_symmetry_A
_geom_hbond_distance_DH
_geom_hbond_distance_HA
_geom_hbond_distance_DA
_geom_hbond_angle_DHA
_geom_hbond_publ_flag
N2 H1N2 Br2 4_564 0.87 2.80 3.414(7) 129.01 y
N2 H3N2 Br1 4_564 0.87 2.81 3.574(6) 146.81 y
C3 H1C3 Br2 4_464 0.96 2.90 3.698(8) 141.03 y
N2 H3N2 Br2 2_655 0.87 3.06 3.502(7) 113.88 y
N2 H2N2 Br1 2_655 0.87 2.71 3.518(7) 155.91 y
